data_2001489
loop_
_publ_author_name
'Rochon, F. D.'
'Melanson, R.'

_publ_section_title
;
 Structures of <i>trans</i>-[TcCl~4~{P(CH~3~)~3~}~2~] and
 [P(C~7~H~7~)~3~{C(CH~3~)~2~CH~2~COCH~3~}]~2~[TcCl~6~]
;
_journal_issue 7
_journal_name_full 'Acta Crystallographica Section C'
_journal_page_first 1259
_journal_page_last 1262
_journal_paper_doi 10.1107/S010827019300321X
_journal_volume 49
_journal_year 1993
_chemical_formula_sum 'C54 H64 Cl6 O2 P2 Tc'
_chemical_formula_weight 1118.68
_symmetry_cell_setting monoclinic
_symmetry_space_group_name_Hall '-P 2ybc'
_symmetry_space_group_name_H-M 'P 1 21/c 1'
_cell_angle_alpha 90
_cell_angle_beta 128.59(2)
_cell_angle_gamma 90
_cell_formula_units_Z 2
_cell_length_a 15.120(4)
_cell_length_b 11.038(3)
_cell_length_c 21.146(6)
_cell_volume 2758.5(15)
_diffrn_radiation_type Mo
_diffrn_radiation_wavelength 0.71069
_exptl_absorpt_coefficient_mu 0.64
_exptl_crystal_density_diffrn 1.344
_exptl_crystal_F_000 1158
_cod_data_source_file cd1023.cif
_cod_data_source_block cd1023_structure_2_of_2
_cod_original_cell_volume 2759.0(10)
_cod_original_formula_sum 'C54 H64 Cl6 O2 P2 Tc1'
_cod_database_code 2001489

loop_
_atom_site_label
_atom_site_fract_x
_atom_site_fract_y
_atom_site_fract_z
_atom_site_U_iso_or_equiv
Tc .0 .0 .0 .359(3)
Cl(1) .00300(10) .02710(10) -.10900(10) .568(8)
Cl(2) .05760(10) .20270(10) .03990(10) .605(9)
Cl(3) .19030(10) -.06440(10) .08290(10) .562(8)
P .38040(10) .51280(10) .09060(10) .371(6)
O .2364(3) .5375(4) .2346(2) .074(2)
C(1) .3460(4) .5303(4) .1609(3) .041(3)
C(2) .2178(4) .5134(5) .1143(3) .053(3)
C(3) .1750(4) .5259(4) .1619(3) .053(3)
C(4) .0488(4) .5221(5) .1115(3) .070(4)
C(5) .3855(4) .6561(5) .2001(3) .054(3)
C(6) .4114(4) .4308(5) .2269(3) .060(4)
C(11) .3907(4) .3555(4) .0744(3) .040(3)
C(12) .4921(4) .3028(4) .1011(3) .043(3)
C(13) .4962(4) .1809(4) .0887(3) .054(3)
C(14) .4018(5) .1089(4) .0498(3) .055(4)
C(15) .3008(5) .1609(5) .0226(3) .061(4)
C(16) .2941(4) .2825(4) .0346(3) .055(4)
C(17) .4071(6) -.0243(4) .0365(3) .083(5)
C(21) .5131(4) .5862(4) .1330(3) .039(3)
C(22) .5197(4) .6697(4) .0872(3) .045(3)
C(23) .6201(4) .7251(4) .1175(3) .053(3)
C(24) .7180(4) .7014(5) .1950(3) .051(3)
C(25) .7111(4) .6182(5) .2406(3) .058(3)
C(26) .6115(4) .5609(5) .2103(3) .053(3)
C(27) .8282(5) .7602(6) .2277(4) .082(4)
C(31) .2772(4) .5799(4) -.0068(3) .036(3)
C(32) .2249(4) .6898(4) -.0165(3) .046(3)
C(33) .1623(4) .7486(4) -.0902(3) .052(3)
C(34) .1515(4) .7029(5) -.1554(3) .047(3)
C(35) .2002(4) .5917(5) -.1467(3) .057(3)
C(36) .2618(4) .5304(4) -.0736(3) .051(3)
C(37) .0916(5) .7728(6) -.2333(3) .076(4)
H2a .1982 .4336 .0911 .064
H2b .1793 .5726 .0718 .064
H4a .0156 .5128 .0556 .083
H4b .0225 .5961 .1186 .083
H4c .0273 .4549 .1282 .083
H5a .4656 .6632 .2296 .062
H5b .3682 .6666 .2364 .062
H5c .3472 .7171 .1588 .062
H6a .4912 .4417 .2564 .073
H6b .3894 .3524 .2017 .073
H6c .3939 .4368 .2633 .073
H12 .5594 .3511 .1282 .052
H13 .5670 .1456 .1079 .065
H15 .2339 .1118 -.0052 .073
H16 .2231 .3170 .0157 .068
H17a .4833 -.0459 .0595 .100
H17b .3578 -.0413 -.0204 .100
H17c .3835 -.0706 .0621 .100
H22 .4530 .6891 .0336 .055
H23 .6228 .7817 .0842 .065
H25 .7776 .6001 .2946 .071
H26 .6097 .5023 .2431 .065
H27a .8171 .8151 .1881 .091
H27b .8820 .6991 .2397 .091
H27c .8562 .8040 .2761 .091
H32 .2324 .7248 .0282 .057
H33 .1252 .8233 -.0962 .060
H35 .1912 .5565 -.1920 .070
H36 .2944 .4530 -.0690 .062
H37a .0630 .8473 -.2289 .090
H37b .0299 .7255 -.2769 .090
H37c .1437 .7903 -.2436 .090

loop_
_geom_angle_atom_site_label_1
_geom_angle_atom_site_label_2
_geom_angle_atom_site_label_3
_geom_angle
Cl(1) Tc Cl(2) 90.10(10)
C(1) P C(11) 110.6(3)
C(11) P C(21) 109.2(2)
P C(1) C(2) 110.0(3)
P C(11) C(12) 122.2(3)
Cl(1) Tc Cl(3) 90.40(10)
C(1) P C(21) 109.5(2)
C(11) P C(31) 107.3(2)
P C(1) C(5) 108.4(5)
P C(11) C(16) 119.3(4)
Cl(2) Tc Cl(3) 90.70(10)
C(1) P C(31) 113.3(2)
C(21) P C(31) 106.8(2)
P C(1) C(6) 107.8(4)
P C(21) C(22) 119.6(3)
P C(21) C(26) 122.7(5)
C(1) C(2) C(3) 117.1(4)
C(5) C(1) C(6) 109.9(3)
C(4) C(3) O 122.2(7)
C(13) C(14) C(15) 118.4(5)
C(13) C(14) C(17) 121.4(6)
C(21) C(22) C(23) 120.8(4)
C(24) C(25) C(26) 121.3(4)
C(25) C(24) C(27) 120.9(4)
C(32) C(33) C(34) 121.8(5)
C(31) C(36) C(35) 120.8(5)
C(32) C(31) C(36) 118.2(4)
P C(31) C(32) 122.5(4)
C(2) C(1) C(5) 111.4(5)
C(2) C(3) C(4) 114.3(5)
C(11) C(12) C(13) 120.1(5)
C(14) C(15) C(16) 121.2(5)
C(15) C(14) C(17) 120.1(5)
C(22) C(23) C(24) 121.5(6)
C(21) C(26) C(25) 121.1(6)
C(22) C(21) C(26) 117.7(5)
C(33) C(34) C(35) 118.1(5)
C(33) C(34) C(37) 121.4(5)
P C(31) C(36) 118.5(3)
C(2) C(1) C(6) 109.3(5)
C(2) C(3) O 123.5(5)
C(12) C(13) C(14) 121.7(6)
C(11) C(16) C(15) 120.1(6)
C(12) C(11) C(16) 118.5(4)
C(23) C(24) C(25) 117.5(5)
C(23) C(24) C(27) 121.6(6)
C(31) C(32) C(33) 120.2(6)
C(34) C(35) C(36) 120.8(6)
C(35) C(34) C(37) 120.4(6)

loop_
_geom_bond_atom_site_label_1
_geom_bond_atom_site_label_2
_geom_bond_distance
Tc Cl(1) 2.352(2)
P C(1) 1.867(7)
P C(31) 1.792(4)
C(1) C(6) 1.552(7)
C(3) C(4) 1.498(8)
C(12) C(13) 1.379(7)
C(15) C(16) 1.382(7)
C(21) C(26) 1.389(5)
C(24) C(25) 1.381(10)
C(31) C(32) 1.391(7)
C(33) C(34) 1.379(9)
C(34) C(37) 1.506(8)
Tc Cl(2) 2.3580(10)
P C(11) 1.795(5)
C(1) C(2) 1.543(7)
C(2) C(3) 1.503(11)
C(11) C(12) 1.388(8)
C(13) C(14) 1.371(8)
C(14) C(17) 1.508(7)
C(22) C(23) 1.370(8)
C(25) C(26) 1.369(8)
C(31) C(36) 1.394(9)
C(34) C(35) 1.384(8)
Tc Cl(3) 2.3590(10)
P C(21) 1.799(5)
C(1) C(5) 1.534(6)
C(3) O 1.209(6)
C(11) C(16) 1.399(7)
C(14) C(15) 1.378(9)
C(21) C(22) 1.385(8)
C(23) C(24) 1.386(6)
C(24) C(27) 1.497(9)
C(32) C(33) 1.381(7)
C(35) C(36) 1.385(7)
